data_2020423
loop_
_publ_author_name
'Saneei, Anahid'
'Pourayoubi, Mehrdad'
'Crochet, Aurelien'
'Fromm, Katharina M.'

_publ_section_title
;
 The first phosphoramide--mercury(II) complex with a
 Cl~2~Hg--OP[N(C)(C)]~3~ segment
;
_journal_coeditor_code LG3182
_journal_issue 3
_journal_name_full 'Acta Crystallographica Section C'
_journal_page_first 230
_journal_page_last 233
_journal_paper_doi 10.1107/S2053229616002394
_journal_volume 72
_journal_year 2016
_chemical_formula_iupac '[Hg Cl2 (C15 H30 N3 O P)] [Hg Cl2]'
_chemical_formula_moiety '2(C15 H30 Cl2 Hg N3 O P), Cl2 Hg'
_chemical_formula_sum 'C30 H60 Cl6 Hg3 N6 O2 P2'
_chemical_formula_weight 1413.25
_chemical_name_systematic
;
Dichlorido[tris(piperidin-1-yl)phosphane
oxide-\k<i>O</i>]mercury(II)--dichloridomercury(II) (2/1)
;
_space_group_crystal_system monoclinic
_space_group_IT_number 14
_space_group_name_Hall '-P 2yn'
_space_group_name_H-M_alt 'P 1 21/n 1'
_symmetry_space_group_name_Hall '-P 2yn'
_symmetry_space_group_name_H-M 'P 1 21/n 1'
_atom_sites_solution_hydrogens geom
_audit_creation_method SHELXL-2014/7
_cell_angle_alpha 90
_cell_angle_beta 96.337(11)
_cell_angle_gamma 90
_cell_formula_units_Z 2
_cell_length_a 11.1182(15)
_cell_length_b 10.5995(8)
_cell_length_c 19.338(3)
_cell_measurement_reflns_used 19807
_cell_measurement_temperature 300(2)
_cell_measurement_theta_max 25.55
_cell_measurement_theta_min 1.06
_cell_volume 2265.0(5)
_computing_cell_refinement
;
X-AREA (Stoe & Cie, 2009)
;
_computing_data_collection
;
X-AREA (Stoe & Cie, 2009)
;
_computing_data_reduction
;
X-RED32 (Stoe & Cie, 2009)
;
_computing_molecular_graphics
;
DIAMOND (Brandenburg & Putz, 1999)
and ORTEP-3 for Windows (Farrugia, 2012)
;
_computing_publication_material
;
SHELXL2014 (Sheldrick, 2015)
;
_computing_structure_refinement
;
SHELXL2014 (Sheldrick, 2015)
;
_computing_structure_solution
;
SUPERFLIP (Palatinus & Chapuis, 2007)
;
_diffrn_ambient_temperature 300(2)
_diffrn_detector_area_resol_mean 6.67
_diffrn_measured_fraction_theta_full 0.988
_diffrn_measured_fraction_theta_max 0.988
_diffrn_measurement_device_type 'Stoe IPDS 2'
_diffrn_measurement_method 'rotation method'
_diffrn_radiation_monochromator graphite
_diffrn_radiation_type MoK\a
_diffrn_radiation_wavelength 0.71073
_diffrn_reflns_av_R_equivalents 0.0608
_diffrn_reflns_limit_h_max 13
_diffrn_reflns_limit_h_min -13
_diffrn_reflns_limit_k_max 12
_diffrn_reflns_limit_k_min -12
_diffrn_reflns_limit_l_max 23
_diffrn_reflns_limit_l_min -23
_diffrn_reflns_number 27440
_diffrn_reflns_theta_full 25.204
_diffrn_reflns_theta_max 25.204
_diffrn_reflns_theta_min 2.022
_exptl_absorpt_coefficient_mu 10.601
_exptl_absorpt_correction_T_max 0.1327
_exptl_absorpt_correction_T_min 0.0657
_exptl_absorpt_correction_type integration
_exptl_absorpt_process_details
;
(X-SHAPE; Stoe & Cie, 2002)
;
_exptl_crystal_colour less
_exptl_crystal_density_diffrn 2.072
_exptl_crystal_description block
_exptl_crystal_F_000 1340
_exptl_crystal_size_max 0.230
_exptl_crystal_size_mid 0.157
_exptl_crystal_size_min 0.100
_refine_diff_density_max 0.660
_refine_diff_density_min -0.790
_refine_ls_extinction_method none
_refine_ls_goodness_of_fit_ref 1.053
_refine_ls_hydrogen_treatment constr
_refine_ls_matrix_type full
_refine_ls_number_parameters 223
_refine_ls_number_reflns 4041
_refine_ls_number_restraints 31
_refine_ls_restrained_S_all 1.051
_refine_ls_R_factor_all 0.0497
_refine_ls_R_factor_gt 0.0363
_refine_ls_shift/su_max 0.002
_refine_ls_shift/su_mean 0.000
_refine_ls_structure_factor_coef Fsqd
_refine_ls_weighting_details 'w=1/[\s^2^(Fo^2^)+(0.0217P)^2^+5.1731P] where P=(Fo^2^+2Fc^2^)/3'
_refine_ls_weighting_scheme calc
_refine_ls_wR_factor_gt 0.0699
_refine_ls_wR_factor_ref 0.0744
_reflns_number_gt 3336
_reflns_number_total 4041
_reflns_threshold_expression 'I > 2\s(I)'
_cod_data_source_file lg3182sup1.cif
_cod_data_source_block I
_cod_depositor_comments 'Adding full bibliography for 2020423.cif.'
_cod_database_code 2020423
_cod_database_fobs_code 2020423
_shelx_space_group_comment
;
The symmetry employed for this shelxl refinement is uniquely defined
by the following loop, which should always be used as a source of
symmetry information in preference to the above space-group names.
They are only intended as comments.
;
_shelx_estimated_absorpt_t_min 0.194
_shelx_estimated_absorpt_t_max 0.417

loop_
_space_group_symop_operation_xyz
'x, y, z'
'-x+1/2, y+1/2, -z+1/2'
'-x, -y, -z'
'x-1/2, -y-1/2, z-1/2'

loop_
_atom_site_type_symbol
_atom_site_label
_atom_site_fract_x
_atom_site_fract_y
_atom_site_fract_z
_atom_site_U_iso_or_equiv
_atom_site_adp_type
_atom_site_calc_flag
_atom_site_occupancy
C C1 0.1911(11) 0.5083(7) 0.9128(5) 0.114(4) Uani d 1
H H1A 0.1217 0.4599 0.9239 0.137 Uiso calc 1
H H1B 0.1886 0.5125 0.8626 0.137 Uiso calc 1
C C2 0.3005(10) 0.4461(10) 0.9412(6) 0.114(3) Uani d 1
H H2A 0.3693 0.4895 0.9255 0.137 Uiso calc 1
H H2B 0.3003 0.3604 0.9235 0.137 Uiso calc 1
C C3 0.2957(11) 0.5713(9) 1.0499(5) 0.128(4) Uani d 1
H H3A 0.2892 0.5622 1.0992 0.153 Uiso calc 1
H H3B 0.3652 0.6243 1.0445 0.153 Uiso calc 1
C C4 0.3152(10) 0.4423(9) 1.0188(6) 0.129(4) Uani d 1
H H4A 0.3958 0.4126 1.0352 0.155 Uiso calc 1
H H4B 0.2575 0.3831 1.0346 0.155 Uiso calc 1
C C5 0.1835(8) 0.6340(8) 1.0157(4) 0.088(2) Uani d 1
H H5A 0.1126 0.5889 1.0274 0.105 Uiso calc 1
H H5B 0.1792 0.7198 1.0326 0.105 Uiso calc 1
C C6 0.4104(8) 0.7807(10) 0.8631(5) 0.101(3) Uani d 1
H H6A 0.4135 0.8382 0.9023 0.121 Uiso calc 1
H H6B 0.4504 0.7031 0.8792 0.121 Uiso calc 1
C C7 0.4737(11) 0.8352(14) 0.8102(6) 0.151(5) Uani d 1
H H7A 0.5585 0.8434 0.8280 0.181 Uiso calc 1
H H7B 0.4424 0.9194 0.8003 0.181 Uiso calc 1
C C8 0.4647(10) 0.7608(12) 0.7427(5) 0.123(3) Uani d 1
H H8A 0.5102 0.6828 0.7495 0.148 Uiso calc 1
H H8B 0.4980 0.8096 0.7069 0.148 Uiso calc 1
C C9 0.3312(10) 0.7319(12) 0.7207(5) 0.131(4) Uani d 1
H H9A 0.2905 0.8094 0.7049 0.158 Uiso calc 1
H H9B 0.3253 0.6739 0.6816 0.158 Uiso calc 1
C C10 0.2703(10) 0.6786(12) 0.7747(5) 0.125(4) Uani d 1
H H10A 0.3019 0.5947 0.7851 0.150 Uiso calc 1
H H10B 0.1849 0.6705 0.7584 0.150 Uiso calc 1
C C11 0.0250(9) 0.8724(8) 0.7978(5) 0.100(3) Uani d 1
H H11A 0.0994 0.9109 0.7864 0.120 Uiso calc 1
H H11B -0.0172 0.9336 0.8237 0.120 Uiso calc 1
C C12 -0.0526(11) 0.8387(12) 0.7320(5) 0.130(4) Uani d 1
H H12A -0.0736 0.9149 0.7057 0.156 Uiso calc 1
H H12B -0.0069 0.7847 0.7039 0.156 Uiso calc 1
C C13 -0.1650(10) 0.7727(11) 0.7461(5) 0.122(4) Uani d 1
H H13A -0.2095 0.7465 0.7024 0.147 Uiso calc 1
H H13B -0.2159 0.8301 0.7690 0.147 Uiso calc 1
C C14 -0.1355(9) 0.6590(11) 0.7915(5) 0.117(3) Uani d 1
H H14A -0.0926 0.5973 0.7665 0.141 Uiso calc 1
H H14B -0.2098 0.6205 0.8032 0.141 Uiso calc 1
C C15 -0.0569(8) 0.6978(9) 0.8585(5) 0.098(3) Uani d 1
H H15A -0.1020 0.7549 0.8851 0.118 Uiso calc 1
H H15B -0.0361 0.6237 0.8867 0.118 Uiso calc 1
Cl Cl1 0.44342(18) 1.12472(19) 0.93393(12) 0.0866(6) Uani d 1
Cl Cl2 0.2359(2) 0.9726(2) 1.10663(10) 0.0895(6) Uani d 1
Cl Cl3 0.08680(18) 1.17631(17) 0.95927(11) 0.0783(5) Uani d 1
Hg Hg1 0.32657(3) 1.02803(3) 1.00954(2) 0.07212(11) Uani d 1
Hg Hg2 0.0000 1.0000 1.0000 0.07027(13) Uani d 1
O O1 0.1987(4) 0.8749(4) 0.9383(2) 0.0708(12) Uani d 1
P P1 0.18104(17) 0.76084(17) 0.89264(9) 0.0635(5) Uani d 1
N N1 0.1848(6) 0.6350(5) 0.9408(3) 0.0774(17) Uani d 1
N N2 0.2835(5) 0.7536(6) 0.8382(3) 0.0714(15) Uani d 1
N N3 0.0539(5) 0.7600(5) 0.8414(3) 0.0689(15) Uani d 1

loop_
_atom_site_aniso_label
_atom_site_aniso_U_11
_atom_site_aniso_U_22
_atom_site_aniso_U_33
_atom_site_aniso_U_12
_atom_site_aniso_U_13
_atom_site_aniso_U_23
C1 0.192(12) 0.061(5) 0.084(6) 0.014(6) -0.010(7) -0.005(4)
C2 0.123(8) 0.091(6) 0.128(9) 0.028(6) 0.009(7) 0.006(6)
C3 0.180(11) 0.096(7) 0.089(6) -0.010(7) -0.060(7) 0.012(5)
C4 0.127(8) 0.077(6) 0.165(11) 0.016(6) -0.065(7) 0.016(6)
C5 0.109(7) 0.075(5) 0.082(6) 0.008(5) 0.019(5) 0.002(4)
C6 0.086(6) 0.127(8) 0.092(6) -0.005(5) 0.017(5) -0.036(5)
C7 0.122(8) 0.221(13) 0.114(8) -0.076(8) 0.033(6) -0.047(7)
C8 0.113(6) 0.164(10) 0.099(6) -0.024(7) 0.039(6) -0.021(6)
C9 0.133(8) 0.192(11) 0.070(6) -0.052(8) 0.014(5) -0.012(6)
C10 0.115(7) 0.178(10) 0.086(6) -0.032(7) 0.030(6) -0.043(6)
C11 0.106(7) 0.087(6) 0.100(7) 0.003(5) -0.023(5) 0.022(5)
C12 0.137(10) 0.147(10) 0.099(8) 0.007(8) -0.020(7) 0.014(7)
C13 0.110(9) 0.141(10) 0.105(8) 0.020(7) -0.037(6) -0.013(7)
C14 0.105(8) 0.137(9) 0.103(7) -0.031(7) -0.021(6) -0.015(6)
C15 0.085(6) 0.115(7) 0.091(6) -0.017(5) -0.003(5) 0.010(5)
Cl1 0.0726(12) 0.0741(12) 0.1148(16) 0.0062(10) 0.0178(11) 0.0170(11)
Cl2 0.0850(13) 0.1108(16) 0.0726(12) 0.0067(12) 0.0082(10) -0.0037(11)
Cl3 0.0775(12) 0.0641(10) 0.0962(14) -0.0030(9) 0.0231(10) 0.0111(9)
Hg1 0.06359(18) 0.06830(18) 0.0848(2) 0.00149(14) 0.00990(14) -0.00687(14)
Hg2 0.0711(3) 0.0643(2) 0.0750(3) -0.01132(18) 0.0064(2) 0.00707(18)
O1 0.083(3) 0.058(3) 0.071(3) -0.006(2) 0.006(2) -0.014(2)
P1 0.0709(12) 0.0579(10) 0.0600(11) 0.0033(9) -0.0001(9) -0.0061(8)
N1 0.113(5) 0.052(3) 0.063(4) 0.013(3) -0.008(3) -0.002(3)
N2 0.069(4) 0.077(4) 0.067(4) -0.004(3) 0.004(3) -0.016(3)
N3 0.065(4) 0.068(4) 0.071(4) -0.001(3) -0.001(3) 0.006(3)

loop_
_atom_type_symbol
_atom_type_description
_atom_type_scat_dispersion_real
_atom_type_scat_dispersion_imag
_atom_type_scat_source
C C 0.0033 0.0016 'International Tables Vol C Tables 4.2.6.8 and 6.1.1.4'
H H 0.0000 0.0000 'International Tables Vol C Tables 4.2.6.8 and 6.1.1.4'
Cl Cl 0.1484 0.1585 'International Tables Vol C Tables 4.2.6.8 and 6.1.1.4'
Hg Hg -2.3894 9.2266 'International Tables Vol C Tables 4.2.6.8 and 6.1.1.4'
O O 0.0106 0.0060 'International Tables Vol C Tables 4.2.6.8 and 6.1.1.4'
P P 0.1023 0.0942 'International Tables Vol C Tables 4.2.6.8 and 6.1.1.4'
N N 0.0061 0.0033 'International Tables Vol C Tables 4.2.6.8 and 6.1.1.4'

loop_
_geom_angle_atom_site_label_1
_geom_angle_atom_site_label_2
_geom_angle_atom_site_label_3
_geom_angle_site_symmetry_1
_geom_angle
_geom_angle_publ_flag
C2 C1 N1 . 110.8(8) ?
C2 C1 H1A . 109.5 ?
N1 C1 H1A . 109.5 ?
C2 C1 H1B . 109.5 ?
N1 C1 H1B . 109.5 ?
H1A C1 H1B . 108.1 ?
C1 C2 C4 . 113.0(9) ?
C1 C2 H2A . 109.0 ?
C4 C2 H2A . 109.0 ?
C1 C2 H2B . 109.0 ?
C4 C2 H2B . 109.0 ?
H2A C2 H2B . 107.8 ?
C5 C3 C4 . 111.9(7) ?
C5 C3 H3A . 109.2 ?
C4 C3 H3A . 109.2 ?
C5 C3 H3B . 109.2 ?
C4 C3 H3B . 109.2 ?
H3A C3 H3B . 107.9 ?
C2 C4 C3 . 111.6(8) ?
C2 C4 H4A . 109.3 ?
C3 C4 H4A . 109.3 ?
C2 C4 H4B . 109.3 ?
C3 C4 H4B . 109.3 ?
H4A C4 H4B . 108.0 ?
N1 C5 C3 . 110.1(7) ?
N1 C5 H5A . 109.6 ?
C3 C5 H5A . 109.6 ?
N1 C5 H5B . 109.6 ?
C3 C5 H5B . 109.6 ?
H5A C5 H5B . 108.2 ?
C7 C6 N2 . 112.1(8) ?
C7 C6 H6A . 109.2 ?
N2 C6 H6A . 109.2 ?
C7 C6 H6B . 109.2 ?
N2 C6 H6B . 109.2 ?
H6A C6 H6B . 107.9 ?
C6 C7 C8 . 114.5(10) ?
C6 C7 H7A . 108.6 ?
C8 C7 H7A . 108.6 ?
C6 C7 H7B . 108.6 ?
C8 C7 H7B . 108.6 ?
H7A C7 H7B . 107.6 ?
C7 C8 C9 . 108.2(9) ?
C7 C8 H8A . 110.0 ?
C9 C8 H8A . 110.0 ?
C7 C8 H8B . 110.0 ?
C9 C8 H8B . 110.0 ?
H8A C8 H8B . 108.4 ?
C10 C9 C8 . 113.6(9) ?
C10 C9 H9A . 108.8 ?
C8 C9 H9A . 108.8 ?
C10 C9 H9B . 108.8 ?
C8 C9 H9B . 108.8 ?
H9A C9 H9B . 107.7 ?
C9 C10 N2 . 113.0(9) ?
C9 C10 H10A . 109.0 ?
N2 C10 H10A . 109.0 ?
C9 C10 H10B . 109.0 ?
N2 C10 H10B . 109.0 ?
H10A C10 H10B . 107.8 ?
N3 C11 C12 . 111.2(8) ?
N3 C11 H11A . 109.4 ?
C12 C11 H11A . 109.4 ?
N3 C11 H11B . 109.4 ?
C12 C11 H11B . 109.4 ?
H11A C11 H11B . 108.0 ?
C13 C12 C11 . 112.0(9) ?
C13 C12 H12A . 109.2 ?
C11 C12 H12A . 109.2 ?
C13 C12 H12B . 109.2 ?
C11 C12 H12B . 109.2 ?
H12A C12 H12B . 107.9 ?
C12 C13 C14 . 110.5(9) ?
C12 C13 H13A . 109.6 ?
C14 C13 H13A . 109.6 ?
C12 C13 H13B . 109.6 ?
C14 C13 H13B . 109.6 ?
H13A C13 H13B . 108.1 ?
C13 C14 C15 . 110.1(9) ?
C13 C14 H14A . 109.6 ?
C15 C14 H14A . 109.6 ?
C13 C14 H14B . 109.6 ?
C15 C14 H14B . 109.6 ?
H14A C14 H14B . 108.1 ?
N3 C15 C14 . 110.2(7) ?
N3 C15 H15A . 109.6 ?
C14 C15 H15A . 109.6 ?
N3 C15 H15B . 109.6 ?
C14 C15 H15B . 109.6 ?
H15A C15 H15B . 108.1 ?
Cl1 Hg1 Cl2 . 163.79(8) y
Cl1 Hg1 O1 . 105.57(13) y
Cl2 Hg1 O1 . 90.58(12) y
Cl3 Hg2 Cl3 3_577 180.0 y
P1 O1 Hg1 . 152.6(3) y
O1 P1 N1 . 109.4(3) y
N1 P1 N3 . 108.0(3) ?
O1 P1 N2 . 111.2(3) y
O1 P1 N3 . 114.2(3) y
N1 P1 N2 . 110.8(3) ?
N3 P1 N2 . 103.1(3) ?
C5 N1 C1 . 111.8(6) ?
C5 N1 P1 . 125.2(5) ?
C1 N1 P1 . 123.0(5) ?
C10 N2 C6 . 112.8(7) ?
C10 N2 P1 . 123.7(6) ?
C6 N2 P1 . 119.5(5) ?
C15 N3 C11 . 110.8(6) ?
C15 N3 P1 . 123.9(5) ?
C11 N3 P1 . 117.5(5) ?

loop_
_geom_bond_atom_site_label_1
_geom_bond_atom_site_label_2
_geom_bond_site_symmetry_2
_geom_bond_distance
_geom_bond_publ_flag
C1 C2 . 1.438(13) ?
C1 N1 . 1.452(9) ?
C1 H1A . 0.9700 ?
C1 H1B . 0.9700 ?
C2 C4 . 1.493(13) ?
C2 H2A . 0.9700 ?
C2 H2B . 0.9700 ?
C3 C5 . 1.501(12) ?
C3 C4 . 1.518(14) ?
C3 H3A . 0.9700 ?
C3 H3B . 0.9700 ?
C4 H4A . 0.9700 ?
C4 H4B . 0.9700 ?
C5 N1 . 1.450(9) ?
C5 H5A . 0.9700 ?
C5 H5B . 0.9700 ?
C6 C7 . 1.426(13) ?
C6 N2 . 1.469(10) ?
C6 H6A . 0.9700 ?
C6 H6B . 0.9700 ?
C7 C8 . 1.519(13) ?
C7 H7A . 0.9700 ?
C7 H7B . 0.9700 ?
C8 C9 . 1.530(14) ?
C8 H8A . 0.9700 ?
C8 H8B . 0.9700 ?
C9 C10 . 1.423(13) ?
C9 H9A . 0.9700 ?
C9 H9B . 0.9700 ?
C10 N2 . 1.457(10) ?
C10 H10A . 0.9700 ?
C10 H10B . 0.9700 ?
C11 N3 . 1.475(9) ?
C11 C12 . 1.500(12) ?
C11 H11A . 0.9700 ?
C11 H11B . 0.9700 ?
C12 C13 . 1.483(15) ?
C12 H12A . 0.9700 ?
C12 H12B . 0.9700 ?
C13 C14 . 1.507(14) ?
C13 H13A . 0.9700 ?
C13 H13B . 0.9700 ?
C14 C15 . 1.536(11) ?
C14 H14A . 0.9700 ?
C14 H14B . 0.9700 ?
C15 N3 . 1.467(10) ?
C15 H15A . 0.9700 ?
C15 H15B . 0.9700 ?
Hg1 Cl1 . 2.301(2) y
Hg1 Cl2 . 2.303(2) y
Hg1 O1 . 2.474(4) y
Hg2 Cl3 . 2.2829(17) y
Hg2 Cl3 3_577 2.2829(18) ?
P1 O1 . 1.497(4) y
P1 N1 . 1.625(6) y
P1 N3 . 1.634(6) y
P1 N2 . 1.636(6) y

loop_
_geom_torsion_atom_site_label_1
_geom_torsion_atom_site_label_2
_geom_torsion_atom_site_label_3
_geom_torsion_atom_site_label_4
_geom_torsion
N1 C1 C2 C4 55.8(13)
C1 C2 C4 C3 -49.4(14)
C5 C3 C4 C2 47.2(14)
C4 C3 C5 N1 -52.2(11)
N2 C6 C7 C8 -52.8(14)
C6 C7 C8 C9 50.3(15)
C7 C8 C9 C10 -50.1(15)
C8 C9 C10 N2 53.2(15)
N3 C11 C12 C13 55.9(12)
C11 C12 C13 C14 -54.6(13)
C12 C13 C14 C15 55.0(13)
C13 C14 C15 N3 -57.4(12)
Hg1 O1 P1 N1 83.1(7)
Hg1 O1 P1 N3 -155.7(6)
Hg1 O1 P1 N2 -39.5(7)
C3 C5 N1 C1 59.3(10)
C3 C5 N1 P1 -120.2(7)
C2 C1 N1 C5 -61.4(11)
C2 C1 N1 P1 118.1(8)
O1 P1 N1 C5 10.2(8)
N3 P1 N1 C5 -114.6(7)
N2 P1 N1 C5 133.1(7)
O1 P1 N1 C1 -169.2(8)
N3 P1 N1 C1 66.0(9)
N2 P1 N1 C1 -46.3(9)
C9 C10 N2 C6 -53.4(13)
C9 C10 N2 P1 149.3(8)
C7 C6 N2 C10 52.7(12)
C7 C6 N2 P1 -149.0(8)
O1 P1 N2 C10 -160.6(8)
N1 P1 N2 C10 77.5(8)
N3 P1 N2 C10 -37.8(8)
O1 P1 N2 C6 43.6(7)
N1 P1 N2 C6 -78.3(7)
N3 P1 N2 C6 166.4(6)
C14 C15 N3 C11 58.7(10)
C14 C15 N3 P1 -152.9(7)
C12 C11 N3 C15 -57.9(11)
C12 C11 N3 P1 151.5(7)
O1 P1 N3 C15 -94.5(7)
N1 P1 N3 C15 27.4(7)
N2 P1 N3 C15 144.6(7)
O1 P1 N3 C11 51.9(7)
N1 P1 N3 C11 173.8(6)
N2 P1 N3 C11 -68.9(7)
